data_7243179
loop_
_publ_author_name
'Vu\<sak, Darko'
'Smre\<cki, Neven'
'Muratovi\'c, Senada'
'\<Zili\'c, Dijana'
'Prugove\<cki, Biserka'
'Matkovi\'c-\<Calogovi\'c, Dubravka'

_publ_section_title
;
 Structural diversity in the coordination compounds of cobalt, nickel and
 copper with N-alkylglycinates: crystallographic and ESR study in the
 solid state
;
_journal_issue 38
_journal_name_full 'RSC Advances'
_journal_page_first 23779
_journal_page_last 23790
_journal_paper_doi 10.1039/D1RA04219J
_journal_volume 11
_journal_year 2021
_chemical_formula_moiety
;
(C8 H16 Cu N2 O4)n
;
_chemical_formula_sum 'C8 H16 Cu N2 O4'
_chemical_formula_weight 267.77
_chemical_name_systematic catena-[bis(\m-N-ethylglycinato)copper(ii)]
_space_group_crystal_system monoclinic
_space_group_IT_number 14
_space_group_name_Hall '-P 2ybc'
_space_group_name_H-M_alt 'P 1 21/c 1'
_atom_sites_solution_hydrogens geom
_audit_creation_method SHELXL-2014/7
_audit_update_record
;
2021-03-10 deposited with the CCDC.	2021-07-01 downloaded from the CCDC.
;
_cell_angle_alpha 90
_cell_angle_beta 114.398(10)
_cell_angle_gamma 90
_cell_formula_units_Z 2
_cell_length_a 10.0467(8)
_cell_length_b 6.3568(5)
_cell_length_c 9.0286(9)
_cell_measurement_reflns_used 2405
_cell_measurement_temperature 295(2)
_cell_measurement_theta_max 31.8050
_cell_measurement_theta_min 4.9580
_cell_volume 525.12(9)
_computing_cell_refinement
;
CrysAlisPro, Agilent Technologies,
Version 1.171.37.35 (release 13-08-2014 CrysAlis171 .NET)
(compiled Aug 13 2014,18:06:01)
;
_computing_data_collection
;
CrysAlisPro, Agilent Technologies,
Version 1.171.37.35 (release 13-08-2014 CrysAlis171 .NET)
(compiled Aug 13 2014,18:06:01)
;
_computing_data_reduction
;
CrysAlisPro, Agilent Technologies,
Version 1.171.37.35 (release 13-08-2014 CrysAlis171 .NET)
(compiled Aug 13 2014,18:06:01)
;
_computing_molecular_graphics 'MERCURY (C.F. Macrae et al., 2008)'
_computing_publication_material 'SHELXL-2014/7 (Sheldrick, 2014)'
_computing_structure_refinement 'SHELXL-2014/7 (Sheldrick, 2014)'
_computing_structure_solution 'SHELXS-2016/4 (Sheldrick, 2016)'
_diffrn_ambient_temperature 295(2)
_diffrn_detector_area_resol_mean 16.3426
_diffrn_measured_fraction_theta_full 0.993
_diffrn_measured_fraction_theta_max 0.994
_diffrn_measurement_device_type 'Xcalibur, Sapphire3'
_diffrn_measurement_method '\w scans'
_diffrn_radiation_type MoK\a
_diffrn_radiation_wavelength 0.71073
_diffrn_reflns_av_R_equivalents 0.0241
_diffrn_reflns_av_unetI/netI 0.0209
_diffrn_reflns_Laue_measured_fraction_full 0.993
_diffrn_reflns_Laue_measured_fraction_max 0.994
_diffrn_reflns_limit_h_max 12
_diffrn_reflns_limit_h_min -11
_diffrn_reflns_limit_k_max 7
_diffrn_reflns_limit_k_min -7
_diffrn_reflns_limit_l_max 10
_diffrn_reflns_limit_l_min -11
_diffrn_reflns_number 4536
_diffrn_reflns_point_group_measured_fraction_full 0.993
_diffrn_reflns_point_group_measured_fraction_max 0.994
_diffrn_reflns_theta_full 25.242
_diffrn_reflns_theta_max 26.491
_diffrn_reflns_theta_min 4.455
_diffrn_source 'Enhance (Mo) X-ray Source'
_exptl_absorpt_coefficient_mu 2.076
_exptl_absorpt_correction_T_max 1.00000
_exptl_absorpt_correction_T_min 0.81364
_exptl_absorpt_correction_type multi-scan
_exptl_absorpt_process_details
;
CrysAlisPro, Agilent Technologies,
Version 1.171.37.35 (release 13-08-2014 CrysAlis171 .NET)
(compiled Aug 13 2014,18:06:01)
Empirical absorption correction using spherical harmonics,
 implemented in SCALE3 ABSPACK scaling algorithm.
;
_exptl_crystal_colour blue
_exptl_crystal_density_diffrn 1.693
_exptl_crystal_description plate
_exptl_crystal_F_000 278
_exptl_crystal_size_max 0.380
_exptl_crystal_size_mid 0.170
_exptl_crystal_size_min 0.040
_refine_diff_density_max 0.471
_refine_diff_density_min -0.198
_refine_diff_density_rms 0.058
_refine_ls_extinction_method none
_refine_ls_goodness_of_fit_ref 1.055
_refine_ls_hydrogen_treatment constr
_refine_ls_matrix_type full
_refine_ls_number_parameters 71
_refine_ls_number_reflns 1074
_refine_ls_number_restraints 0
_refine_ls_restrained_S_all 1.055
_refine_ls_R_factor_all 0.0329
_refine_ls_R_factor_gt 0.0277
_refine_ls_shift/su_max 0.000
_refine_ls_shift/su_mean 0.000
_refine_ls_structure_factor_coef Fsqd
_refine_ls_weighting_details 'w=1/[\s^2^(Fo^2^)+(0.0375P)^2^+0.2782P] where P=(Fo^2^+2Fc^2^)/3'
_refine_ls_weighting_scheme calc
_refine_ls_wR_factor_gt 0.0680
_refine_ls_wR_factor_ref 0.0703
_reflns_Friedel_coverage 0.000
_reflns_number_gt 968
_reflns_number_total 1074
_reflns_threshold_expression 'I > 2\s(I)'
_cod_data_source_file d1ra04219j2.cif
_cod_data_source_block 5p
_cod_original_sg_symbol_H-M 'P 21/c'
_cod_database_code 7243179
_shelx_shelxl_version_number 2014/7
_shelx_space_group_comment
;
The symmetry employed for this shelxl refinement is uniquely defined
by the following loop, which should always be used as a source of
symmetry information in preference to the above space-group names.
They are only intended as comments.
;
_shelx_estimated_absorpt_t_min 0.506
_shelx_estimated_absorpt_t_max 0.922

loop_
_space_group_symop_operation_xyz
'x, y, z'
'-x, y+1/2, -z+1/2'
'-x, -y, -z'
'x, -y-1/2, z-1/2'

loop_
_atom_site_label
_atom_site_type_symbol
_atom_site_fract_x
_atom_site_fract_y
_atom_site_fract_z
_atom_site_U_iso_or_equiv
_atom_site_adp_type
_atom_site_occupancy
_atom_site_site_symmetry_order
_atom_site_calc_flag
_atom_site_refinement_flags_posn
_atom_site_refinement_flags_adp
_atom_site_refinement_flags_occupancy
_atom_site_disorder_assembly
_atom_site_disorder_group
C2 C 0.2468(2) -0.0441(3) 0.0481(3) 0.0269(5) Uani 1 1 d . . . . .
H2A H 0.1862 -0.1113 -0.0541 0.032 Uiso 1 1 calc R U . . .
H2B H 0.1838 0.0066 0.0978 0.032 Uiso 1 1 calc R U . . .
Cu Cu 0.5000 0.0000 0.0000 0.02634(15) Uani 1 2 d S . P . .
O1 O 0.52236(16) 0.2111(3) -0.14821(18) 0.0306(4) Uani 1 1 d . . . . .
O2 O 0.67780(18) 0.1923(3) 0.2469(2) 0.0405(4) Uani 1 1 d . . . . .
N1 N 0.32664(19) 0.1328(3) 0.0186(2) 0.0284(4) Uani 1 1 d . . . . .
H1 H 0.3651 0.2158 0.1191 0.034 Uiso 1 1 calc R U . . .
C1 C 0.6442(2) 0.2018(3) -0.1602(3) 0.0265(5) Uani 1 1 d . . . . .
C3 C 0.2381(3) 0.2762(4) -0.1104(3) 0.0369(5) Uani 1 1 d . . . . .
H3A H 0.2028 0.2002 -0.2127 0.044 Uiso 1 1 calc R U . . .
H3B H 0.3008 0.3884 -0.1171 0.044 Uiso 1 1 calc R U . . .
C4 C 0.1088(3) 0.3742(4) -0.0934(3) 0.0402(6) Uani 1 1 d . . . . .
H4A H 0.0398 0.2665 -0.0994 0.060 Uiso 1 1 calc R U . . .
H4B H 0.0633 0.4739 -0.1794 0.060 Uiso 1 1 calc R U . . .
H4C H 0.1410 0.4446 0.0097 0.060 Uiso 1 1 calc R U . . .

loop_
_atom_site_aniso_label
_atom_site_aniso_U_11
_atom_site_aniso_U_22
_atom_site_aniso_U_33
_atom_site_aniso_U_23
_atom_site_aniso_U_13
_atom_site_aniso_U_12
C2 0.0242(10) 0.0326(12) 0.0265(11) 0.0006(9) 0.0130(9) -0.0002(8)
Cu 0.0254(2) 0.0313(2) 0.0284(2) 0.01117(15) 0.01721(16) 0.00803(14)
O1 0.0291(8) 0.0363(9) 0.0309(8) 0.0123(7) 0.0169(7) 0.0068(6)
O2 0.0385(9) 0.0487(11) 0.0408(10) -0.0182(8) 0.0229(8) -0.0025(8)
N1 0.0284(9) 0.0310(10) 0.0301(10) 0.0053(8) 0.0165(8) 0.0038(7)
C1 0.0265(10) 0.0298(12) 0.0235(10) 0.0001(8) 0.0106(8) -0.0021(8)
C3 0.0378(12) 0.0389(14) 0.0374(13) 0.0110(11) 0.0190(11) 0.0103(10)
C4 0.0370(13) 0.0376(14) 0.0456(14) 0.0042(11) 0.0166(11) 0.0101(10)

loop_
_atom_type_symbol
_atom_type_description
_atom_type_scat_dispersion_real
_atom_type_scat_dispersion_imag
_atom_type_scat_source
C C 0.0033 0.0016 'International Tables Vol C Tables 4.2.6.8 and 6.1.1.4'
H H 0.0000 0.0000 'International Tables Vol C Tables 4.2.6.8 and 6.1.1.4'
N N 0.0061 0.0033 'International Tables Vol C Tables 4.2.6.8 and 6.1.1.4'
O O 0.0106 0.0060 'International Tables Vol C Tables 4.2.6.8 and 6.1.1.4'
Cu Cu 0.3201 1.2651 'International Tables Vol C Tables 4.2.6.8 and 6.1.1.4'

loop_
_geom_angle_atom_site_label_1
_geom_angle_atom_site_label_2
_geom_angle_atom_site_label_3
_geom_angle
_geom_angle_site_symmetry_1
_geom_angle_site_symmetry_3
_geom_angle_publ_flag
N1 C2 C1 109.17(17) . 3_655 ?
O1 Cu O1 180.0 3_655 . ?
O1 Cu N1 83.30(7) 3_655 . ?
O1 Cu N1 96.70(7) . . ?
O1 Cu N1 96.70(7) 3_655 3_655 ?
O1 Cu N1 83.30(7) . 3_655 ?
N1 Cu N1 180.0 . 3_655 ?
C1 O1 Cu 114.11(13) . . ?
C3 N1 C2 115.18(18) . . ?
C3 N1 Cu 117.46(14) . . ?
C2 N1 Cu 104.55(13) . . ?
O2 C1 O1 125.3(2) 4_565 . ?
O2 C1 C2 119.37(19) 4_565 3_655 ?
O1 C1 C2 115.31(18) . 3_655 ?
N1 C3 C4 116.4(2) . . ?

loop_
_geom_bond_atom_site_label_1
_geom_bond_atom_site_label_2
_geom_bond_distance
_geom_bond_site_symmetry_2
_geom_bond_publ_flag
C2 N1 1.468(3) . ?
C2 C1 1.521(3) 3_655 ?
Cu O1 1.9725(14) 3_655 ?
Cu O1 1.9725(14) . ?
Cu N1 2.0041(17) . ?
Cu N1 2.0042(17) 3_655 ?
O1 C1 1.274(3) . ?
O2 C1 1.227(3) 4_566 ?
N1 C3 1.457(3) . ?
C1 O2 1.227(3) 4_565 ?
C1 C2 1.521(3) 3_655 ?
C3 C4 1.505(3) . ?
